data_7037213
loop_
_publ_author_name
'Huang, Fang'
'Zhang, Wenjuan'
'Yue, Erlin'
'Liang, Tongling'
'Hu, Xinquan'
'Sun, Wen-Hua'

_publ_section_title
;
 Controlling the molecular weights of polyethylene waxes using the highly
 active precatalysts of
 2-(1-aryliminoethyl)-9-arylimino-5,6,7,8-tetrahydrocycloheptapyridylcobalt
 chlorides: synthesis, characterization, and catalytic behavior.
;
_journal_issue 2
_journal_name_full 'Dalton transactions (Cambridge, England : 2003)'
_journal_page_first 657
_journal_page_last 666
_journal_paper_doi 10.1039/c5dt03779d
_journal_volume 45
_journal_year 2015
_chemical_formula_moiety 'C30 H35 Cl2 Co N3'
_chemical_formula_sum 'C30 H35 Cl2 Co N3'
_chemical_formula_weight 567.44
_chemical_name_systematic
;
 ?
;
_space_group_IT_number 15
_symmetry_cell_setting monoclinic
_symmetry_space_group_name_Hall '-C 2yc'
_symmetry_space_group_name_H-M 'C 1 2/c 1'
_atom_sites_solution_hydrogens geom
_atom_sites_solution_primary direct
_atom_sites_solution_secondary difmap
_audit_creation_method SHELXL-97
_audit_update_record
;
2015-09-21 deposited with the CCDC.
2015-11-13 downloaded from the CCDC.
;
_cell_angle_alpha 90.00
_cell_angle_beta 109.92(3)
_cell_angle_gamma 90.00
_cell_formula_units_Z 8
_cell_length_a 29.946(6)
_cell_length_b 8.5447(17)
_cell_length_c 26.208(5)
_cell_measurement_temperature 173(2)
_cell_measurement_theta_max 25.00
_cell_measurement_theta_min 1.45
_cell_volume 6305(2)
_computing_cell_refinement 'CrystalClear (Rigaku Inc., 2007)'
_computing_data_collection 'CrystalClear (Rigaku Inc., 2007)'
_computing_data_reduction 'CrystalClear (Rigaku Inc., 2007)'
_computing_molecular_graphics 'XP in Siemens SHELXTL (Sheldrick, 1994)'
_computing_publication_material 'SHELX97 (Sheldrick, 1997)'
_computing_structure_refinement 'SHELXL-97 (Sheldrick, 1997)'
_computing_structure_solution 'SHELXS-97 (Sheldrick, 1990)'
_diffrn_ambient_temperature 173(2)
_diffrn_measured_fraction_theta_full 0.997
_diffrn_measured_fraction_theta_max 0.997
_diffrn_measurement_device_type 'MM007-HF CCD(Saturn 724+)'
_diffrn_measurement_method '\w scans at fixed \c = 45\%'
_diffrn_radiation_monochromator graphite
_diffrn_radiation_source 'fine-focus sealed tube'
_diffrn_radiation_type MoK\a
_diffrn_radiation_wavelength 0.71073
_diffrn_reflns_av_R_equivalents 0.0507
_diffrn_reflns_av_sigmaI/netI 0.0501
_diffrn_reflns_limit_h_max 34
_diffrn_reflns_limit_h_min -35
_diffrn_reflns_limit_k_max 10
_diffrn_reflns_limit_k_min -9
_diffrn_reflns_limit_l_max 31
_diffrn_reflns_limit_l_min -31
_diffrn_reflns_number 19076
_diffrn_reflns_theta_full 25.00
_diffrn_reflns_theta_max 25.00
_diffrn_reflns_theta_min 1.45
_diffrn_standards_decay_% none
_diffrn_standards_interval_count none
_diffrn_standards_interval_time none
_diffrn_standards_number none
_exptl_absorpt_coefficient_mu 0.735
_exptl_absorpt_correction_T_max 1.0000
_exptl_absorpt_correction_T_min 0.77175
_exptl_absorpt_correction_type empirical
_exptl_absorpt_process_details 'SADABS (Sheldrick, 1996)'
_exptl_crystal_colour red
_exptl_crystal_density_diffrn 1.196
_exptl_crystal_density_method 'not measured'
_exptl_crystal_description plate
_exptl_crystal_F_000 2376
_exptl_crystal_size_max 0.146
_exptl_crystal_size_mid 0.103
_exptl_crystal_size_min 0.077
_platon_squeeze_details ' ?'
_refine_diff_density_max 0.386
_refine_diff_density_min -0.521
_refine_diff_density_rms 0.100
_refine_ls_extinction_method none
_refine_ls_goodness_of_fit_ref 1.147
_refine_ls_hydrogen_treatment constr
_refine_ls_matrix_type full
_refine_ls_number_parameters 332
_refine_ls_number_reflns 5535
_refine_ls_number_restraints 432
_refine_ls_restrained_S_all 1.103
_refine_ls_R_factor_gt 0.0623
_refine_ls_shift/su_max 0.001
_refine_ls_shift/su_mean 0.000
_refine_ls_structure_factor_coef Fsqd
_refine_ls_weighting_details 'calc w=1/[\s^2^(Fo^2^)+(0.0637P)^2^+36.2887P] where P=(Fo^2^+2Fc^2^)/3'
_refine_ls_weighting_scheme calc
_refine_ls_wR_factor_gt 0.1689
_refine_ls_wR_factor_ref 0.1748
_reflns_number_gt 4712
_reflns_number_total 5535
_reflns_threshold_expression >2sigma(I)
_cod_data_source_file c5dt03779d1.cif
_cod_data_source_block Co4
_cod_depositor_comments
;
The following automatic conversions were performed:

'_symmetry_cell_setting' value 'Monoclinic' changed to 'monoclinic'
according to
/usr/data/users/saulius/crontab/automatic-downloads/rss-feeds/RSC/lib/dictionaries/cif_core.dic
dictionary named 'cif_core.dic' version 2.4.2 from 2011-04-26.

Automatic conversion script
Id: cif_fix_values 4268 2015-11-12 08:31:59Z antanas 

 Adding full bibliography for 7037211--7037213.cif.

2018-03-14
Z value and formula fixed to values more according to usual
chemical conventions.                 miguel
;
_cod_original_formula_sum 'C60 H70 Cl4 Co2 N6'
_cod_original_formula_weight 1134.88
_cod_original_formula_moiety 'C60 H70 Cl4 Co2 N6'
_cod_original_formula_units_Z 4
_cod_original_sg_symbol_H-M C2/c
_cod_database_code 7037213
_refine_ls_r_factor_ref 0.0711

loop_
_symmetry_equiv_pos_as_xyz
'x, y, z'
'-x, y, -z+1/2'
'x+1/2, y+1/2, z'
'-x+1/2, y+1/2, -z+1/2'
'-x, -y, -z'
'x, -y, z-1/2'
'-x+1/2, -y+1/2, -z'
'x+1/2, -y+1/2, z-1/2'

loop_
_atom_site_label
_atom_site_type_symbol
_atom_site_fract_x
_atom_site_fract_y
_atom_site_fract_z
_atom_site_U_iso_or_equiv
_atom_site_adp_type
_atom_site_occupancy
_atom_site_symmetry_multiplicity
_atom_site_calc_flag
_atom_site_refinement_flags
Co1 Co 0.14420(2) 0.62570(7) 0.13758(2) 0.02725(19) Uani 1 1 d U
Cl2 Cl 0.08907(4) 0.43415(13) 0.11081(4) 0.0335(3) Uani 1 1 d U
Cl1 Cl 0.22354(4) 0.56660(14) 0.16103(5) 0.0355(3) Uani 1 1 d U
N2 N 0.14637(12) 0.8619(4) 0.14827(14) 0.0278(8) Uani 1 1 d U
N1 N 0.14218(12) 0.6578(4) 0.22099(14) 0.0286(8) Uani 1 1 d U
N3 N 0.13333(12) 0.7213(4) 0.05601(14) 0.0276(8) Uani 1 1 d U
C7 C 0.14928(15) 0.9540(5) 0.10784(17) 0.0272(9) Uani 1 1 d U
C4 C 0.16615(15) 1.0736(5) 0.20992(18) 0.0313(10) Uani 1 1 d U
H4 H 0.1702 1.1152 0.2448 0.038 Uiso 1 1 calc R
C22 C 0.13428(16) 0.5378(5) 0.25553(17) 0.0299(9) Uani 1 1 d U
C13 C 0.11791(15) 0.6296(5) 0.00728(16) 0.0258(9) Uani 1 1 d U
C19 C 0.05664(16) 0.4949(5) -0.06134(18) 0.0319(10) Uani 1 1 d U
H19 H 0.0239 0.4733 -0.0791 0.038 Uiso 1 1 calc R
C17 C 0.08916(16) 0.4188(5) -0.07906(17) 0.0316(10) Uani 1 1 d U
C6 C 0.16348(16) 1.1105(5) 0.11697(18) 0.0291(9) Uani 1 1 d U
C8 C 0.13577(14) 0.8718(5) 0.05469(17) 0.0270(9) Uani 1 1 d U
C25 C 0.08053(17) 0.3815(6) 0.28352(19) 0.0351(10) Uani 1 1 d U
H25 H 0.0489 0.3542 0.2801 0.042 Uiso 1 1 calc R
C12 C 0.17543(18) 1.2123(5) 0.07646(19) 0.0358(10) Uani 1 1 d U
H12A H 0.1963 1.2985 0.0962 0.043 Uiso 1 1 calc R
H12B H 0.1458 1.2597 0.0518 0.043 Uiso 1 1 calc R
C3 C 0.15481(15) 0.9165(5) 0.19824(17) 0.0273(9) Uani 1 1 d U
C23 C 0.08790(16) 0.4992(6) 0.25036(18) 0.0324(10) Uani 1 1 d U
C9 C 0.12313(17) 0.9684(5) 0.00367(18) 0.0342(10) Uani 1 1 d U
H9A H 0.1014 1.0535 0.0059 0.041 Uiso 1 1 calc R
H9B H 0.1058 0.9015 -0.0277 0.041 Uiso 1 1 calc R
C11 C 0.19982(18) 1.1269(6) 0.04258(19) 0.0377(11) Uani 1 1 d U
H11A H 0.2225 1.0505 0.0660 0.045 Uiso 1 1 calc R
H11B H 0.2184 1.2036 0.0297 0.045 Uiso 1 1 calc R
C21 C 0.03287(16) 0.6835(6) -0.00099(18) 0.0325(10) Uani 1 1 d U
H21A H 0.0392 0.6628 0.0376 0.049 Uiso 1 1 calc R
H21B H 0.0011 0.6449 -0.0222 0.049 Uiso 1 1 calc R
H21C H 0.0345 0.7964 -0.0067 0.049 Uiso 1 1 calc R
C30 C 0.22310(17) 0.5013(7) 0.2993(2) 0.0455(13) Uani 1 1 d U
H30A H 0.2277 0.4934 0.2641 0.068 Uiso 1 1 calc R
H30B H 0.2449 0.4295 0.3252 0.068 Uiso 1 1 calc R
H30C H 0.2295 0.6088 0.3129 0.068 Uiso 1 1 calc R
C20 C 0.06930(15) 0.6014(5) -0.01890(17) 0.0281(9) Uani 1 1 d U
C14 C 0.15223(16) 0.5582(5) -0.01078(18) 0.0295(9) Uani 1 1 d U
C29 C 0.17257(16) 0.4587(6) 0.29268(18) 0.0341(10) Uani 1 1 d U
C16 C 0.13696(16) 0.4547(5) -0.05382(18) 0.0321(10) Uani 1 1 d U
H16 H 0.1598 0.4066 -0.0665 0.039 Uiso 1 1 calc R
C15 C 0.20465(16) 0.5942(6) 0.0158(2) 0.0373(11) Uani 1 1 d U
H15A H 0.2104 0.7045 0.0100 0.056 Uiso 1 1 calc R
H15B H 0.2231 0.5280 -0.0002 0.056 Uiso 1 1 calc R
H15C H 0.2143 0.5732 0.0549 0.056 Uiso 1 1 calc R
C2 C 0.14986(15) 0.7994(5) 0.23767(17) 0.0293(9) Uani 1 1 d U
C5 C 0.17133(15) 1.1668(5) 0.16943(18) 0.0315(10) Uani 1 1 d U
H5 H 0.1805 1.2729 0.1774 0.038 Uiso 1 1 calc R
C10 C 0.16598(17) 1.0404(5) -0.00660(18) 0.0352(10) Uani 1 1 d U
H10A H 0.1545 1.1145 -0.0374 0.042 Uiso 1 1 calc R
H10B H 0.1838 0.9563 -0.0173 0.042 Uiso 1 1 calc R
C24 C 0.04599(17) 0.5856(6) 0.2116(2) 0.0401(11) Uani 1 1 d U
H24A H 0.0427 0.6875 0.2271 0.060 Uiso 1 1 calc R
H24B H 0.0170 0.5241 0.2056 0.060 Uiso 1 1 calc R
H24C H 0.0511 0.6012 0.1769 0.060 Uiso 1 1 calc R
C28 C 0.16350(17) 0.3437(6) 0.32466(18) 0.0369(11) Uani 1 1 d U
H28 H 0.1895 0.2903 0.3500 0.044 Uiso 1 1 calc R
C1 C 0.15432(19) 0.8562(6) 0.29391(19) 0.0392(11) Uani 1 1 d U
H1A H 0.1293 0.9332 0.2912 0.059 Uiso 1 1 calc R
H1B H 0.1855 0.9050 0.3109 0.059 Uiso 1 1 calc R
H1C H 0.1510 0.7674 0.3160 0.059 Uiso 1 1 calc R
C26 C 0.11756(17) 0.3031(6) 0.32116(18) 0.0356(10) Uani 1 1 d U
C18 C 0.07343(19) 0.2989(6) -0.12482(19) 0.0410(11) Uani 1 1 d U
H18A H 0.0411 0.2637 -0.1296 0.061 Uiso 1 1 calc R
H18B H 0.0951 0.2091 -0.1157 0.061 Uiso 1 1 calc R
H18C H 0.0740 0.3468 -0.1586 0.061 Uiso 1 1 calc R
C27 C 0.1080(2) 0.1834(6) 0.3588(2) 0.0443(12) Uani 1 1 d U
H27A H 0.1017 0.2372 0.3886 0.066 Uiso 1 1 calc R
H27B H 0.1358 0.1154 0.3735 0.066 Uiso 1 1 calc R
H27C H 0.0803 0.1201 0.3385 0.066 Uiso 1 1 calc R

loop_
_atom_site_aniso_label
_atom_site_aniso_U_11
_atom_site_aniso_U_22
_atom_site_aniso_U_33
_atom_site_aniso_U_23
_atom_site_aniso_U_13
_atom_site_aniso_U_12
Co1 0.0276(3) 0.0236(3) 0.0297(3) 0.0011(2) 0.0087(2) -0.0013(2)
Cl2 0.0302(6) 0.0307(6) 0.0371(6) 0.0006(5) 0.0081(5) -0.0066(5)
Cl1 0.0280(6) 0.0355(6) 0.0403(6) -0.0010(5) 0.0081(5) 0.0017(5)
N2 0.0246(18) 0.0256(19) 0.0327(19) 0.0008(15) 0.0093(15) -0.0009(15)
N1 0.0282(18) 0.030(2) 0.0264(18) 0.0023(15) 0.0076(15) 0.0014(16)
N3 0.0255(18) 0.0270(19) 0.0286(18) 0.0004(15) 0.0073(15) -0.0002(15)
C7 0.024(2) 0.029(2) 0.028(2) 0.0029(18) 0.0088(17) 0.0028(18)
C4 0.031(2) 0.030(2) 0.033(2) -0.0039(19) 0.0112(19) 0.0006(19)
C22 0.032(2) 0.030(2) 0.027(2) 0.0011(18) 0.0102(18) -0.0007(19)
C13 0.028(2) 0.024(2) 0.025(2) 0.0005(17) 0.0088(17) -0.0027(17)
C19 0.029(2) 0.034(2) 0.030(2) -0.0012(19) 0.0068(18) -0.0047(19)
C17 0.038(2) 0.031(2) 0.025(2) 0.0034(18) 0.0086(18) 0.000(2)
C6 0.033(2) 0.020(2) 0.034(2) -0.0001(18) 0.0108(18) 0.0002(18)
C8 0.023(2) 0.027(2) 0.030(2) -0.0006(18) 0.0084(17) -0.0008(17)
C25 0.037(2) 0.037(3) 0.036(2) 0.000(2) 0.018(2) -0.005(2)
C12 0.046(3) 0.027(2) 0.034(2) -0.0012(19) 0.013(2) -0.002(2)
C3 0.025(2) 0.030(2) 0.027(2) -0.0016(18) 0.0090(17) 0.0002(18)
C23 0.032(2) 0.038(3) 0.030(2) -0.0031(19) 0.0141(19) -0.001(2)
C9 0.040(3) 0.029(2) 0.031(2) 0.0014(19) 0.010(2) -0.002(2)
C11 0.044(3) 0.036(3) 0.038(2) 0.004(2) 0.020(2) -0.004(2)
C21 0.032(2) 0.031(2) 0.033(2) -0.0005(19) 0.0086(19) -0.001(2)
C30 0.032(3) 0.052(3) 0.048(3) 0.009(3) 0.009(2) -0.002(2)
C20 0.029(2) 0.027(2) 0.030(2) 0.0025(18) 0.0118(18) -0.0007(18)
C14 0.032(2) 0.026(2) 0.031(2) 0.0015(18) 0.0105(18) -0.0033(19)
C29 0.030(2) 0.039(3) 0.030(2) 0.0043(19) 0.0055(18) 0.001(2)
C16 0.038(2) 0.029(2) 0.032(2) 0.0014(19) 0.016(2) 0.002(2)
C15 0.034(2) 0.038(3) 0.044(3) -0.005(2) 0.018(2) -0.003(2)
C2 0.026(2) 0.034(2) 0.026(2) -0.0025(18) 0.0064(17) -0.0004(19)
C5 0.032(2) 0.025(2) 0.035(2) -0.0016(19) 0.0074(19) 0.0024(19)
C10 0.048(3) 0.029(2) 0.032(2) 0.0007(19) 0.018(2) -0.002(2)
C24 0.033(2) 0.047(3) 0.043(3) 0.010(2) 0.016(2) 0.006(2)
C28 0.040(3) 0.038(3) 0.031(2) 0.005(2) 0.010(2) 0.006(2)
C1 0.051(3) 0.035(3) 0.035(2) -0.001(2) 0.019(2) -0.006(2)
C26 0.046(3) 0.031(2) 0.033(2) 0.0040(19) 0.016(2) 0.001(2)
C18 0.052(3) 0.034(3) 0.035(3) -0.006(2) 0.012(2) 0.003(2)
C27 0.063(3) 0.036(3) 0.042(3) 0.006(2) 0.028(3) 0.000(3)

loop_
_atom_type_symbol
_atom_type_description
_atom_type_scat_dispersion_real
_atom_type_scat_dispersion_imag
_atom_type_scat_source
C C 0.0033 0.0016 'International Tables Vol C Tables 4.2.6.8 and 6.1.1.4'
H H 0.0000 0.0000 'International Tables Vol C Tables 4.2.6.8 and 6.1.1.4'
N N 0.0061 0.0033 'International Tables Vol C Tables 4.2.6.8 and 6.1.1.4'
Cl Cl 0.1484 0.1585 'International Tables Vol C Tables 4.2.6.8 and 6.1.1.4'
Co Co 0.3494 0.9721 'International Tables Vol C Tables 4.2.6.8 and 6.1.1.4'

loop_
_geom_angle_atom_site_label_1
_geom_angle_atom_site_label_2
_geom_angle_atom_site_label_3
_geom_angle
N2 Co1 N3 75.73(14)
N2 Co1 N1 75.69(14)
N3 Co1 N1 149.55(14)
N2 Co1 Cl2 138.29(11)
N3 Co1 Cl2 96.68(10)
N1 Co1 Cl2 97.63(10)
N2 Co1 Cl1 101.50(10)
N3 Co1 Cl1 97.94(10)
N1 Co1 Cl1 97.82(10)
Cl2 Co1 Cl1 120.21(5)
C3 N2 C7 121.9(4)
C3 N2 Co1 118.0(3)
C7 N2 Co1 118.6(3)
C2 N1 C22 120.5(4)
C2 N1 Co1 113.0(3)
C22 N1 Co1 126.6(3)
C8 N3 C13 121.7(4)
C8 N3 Co1 113.8(3)
C13 N3 Co1 123.8(3)
N2 C7 C6 121.4(4)
N2 C7 C8 113.0(4)
C6 C7 C8 125.5(4)
C5 C4 C3 118.1(4)
C5 C4 H4 121.0
C3 C4 H4 121.0
C23 C22 C29 120.5(4)
C23 C22 N1 118.8(4)
C29 C22 N1 120.7(4)
C20 C13 C14 121.0(4)
C20 C13 N3 119.7(4)
C14 C13 N3 119.1(4)
C17 C19 C20 123.3(4)
C17 C19 H19 118.4
C20 C19 H19 118.4
C19 C17 C16 117.9(4)
C19 C17 C18 121.2(4)
C16 C17 C18 120.9(4)
C5 C6 C7 115.8(4)
C5 C6 C12 119.6(4)
C7 C6 C12 124.2(4)
N3 C8 C7 116.5(4)
N3 C8 C9 124.8(4)
C7 C8 C9 118.6(4)
C26 C25 C23 122.4(4)
C26 C25 H25 118.8
C23 C25 H25 118.8
C6 C12 C11 114.4(4)
C6 C12 H12A 108.7
C11 C12 H12A 108.7
C6 C12 H12B 108.7
C11 C12 H12B 108.7
H12A C12 H12B 107.6
N2 C3 C4 120.3(4)
N2 C3 C2 114.8(4)
C4 C3 C2 124.9(4)
C22 C23 C25 118.4(4)
C22 C23 C24 121.6(4)
C25 C23 C24 120.0(4)
C8 C9 C10 113.9(4)
C8 C9 H9A 108.8
C10 C9 H9A 108.8
C8 C9 H9B 108.8
C10 C9 H9B 108.8
H9A C9 H9B 107.7
C12 C11 C10 114.4(4)
C12 C11 H11A 108.7
C10 C11 H11A 108.7
C12 C11 H11B 108.7
C10 C11 H11B 108.7
H11A C11 H11B 107.6
C20 C21 H21A 109.5
C20 C21 H21B 109.5
H21A C21 H21B 109.5
C20 C21 H21C 109.5
H21A C21 H21C 109.5
H21B C21 H21C 109.5
C29 C30 H30A 109.5
C29 C30 H30B 109.5
H30A C30 H30B 109.5
C29 C30 H30C 109.5
H30A C30 H30C 109.5
H30B C30 H30C 109.5
C19 C20 C13 117.4(4)
C19 C20 C21 121.9(4)
C13 C20 C21 120.7(4)
C16 C14 C13 118.4(4)
C16 C14 C15 120.5(4)
C13 C14 C15 121.1(4)
C28 C29 C22 118.9(4)
C28 C29 C30 120.0(4)
C22 C29 C30 121.0(4)
C14 C16 C17 122.0(4)
C14 C16 H16 119.0
C17 C16 H16 119.0
C14 C15 H15A 109.5
C14 C15 H15B 109.5
H15A C15 H15B 109.5
C14 C15 H15C 109.5
H15A C15 H15C 109.5
H15B C15 H15C 109.5
N1 C2 C3 116.7(4)
N1 C2 C1 125.6(4)
C3 C2 C1 117.7(4)
C4 C5 C6 122.2(4)
C4 C5 H5 118.9
C6 C5 H5 118.9
C9 C10 C11 113.6(4)
C9 C10 H10A 108.8
C11 C10 H10A 108.8
C9 C10 H10B 108.8
C11 C10 H10B 108.8
H10A C10 H10B 107.7
C23 C24 H24A 109.5
C23 C24 H24B 109.5
H24A C24 H24B 109.5
C23 C24 H24C 109.5
H24A C24 H24C 109.5
H24B C24 H24C 109.5
C29 C28 C26 122.2(4)
C29 C28 H28 118.9
C26 C28 H28 118.9
C2 C1 H1A 109.5
C2 C1 H1B 109.5
H1A C1 H1B 109.5
C2 C1 H1C 109.5
H1A C1 H1C 109.5
H1B C1 H1C 109.5
C25 C26 C28 117.5(4)
C25 C26 C27 120.6(4)
C28 C26 C27 121.9(4)
C17 C18 H18A 109.5
C17 C18 H18B 109.5
H18A C18 H18B 109.5
C17 C18 H18C 109.5
H18A C18 H18C 109.5
H18B C18 H18C 109.5
C26 C27 H27A 109.5
C26 C27 H27B 109.5
H27A C27 H27B 109.5
C26 C27 H27C 109.5
H27A C27 H27C 109.5
H27B C27 H27C 109.5

loop_
_geom_bond_atom_site_label_1
_geom_bond_atom_site_label_2
_geom_bond_distance
Co1 N2 2.036(4)
Co1 N3 2.207(4)
Co1 N1 2.224(4)
Co1 Cl2 2.2598(13)
Co1 Cl1 2.2985(13)
N2 C3 1.331(5)
N2 C7 1.346(5)
N1 C2 1.280(6)
N1 C22 1.439(6)
N3 C8 1.289(6)
N3 C13 1.434(5)
C7 C6 1.400(6)
C7 C8 1.487(6)
C4 C5 1.377(6)
C4 C3 1.393(6)
C4 H4 0.9500
C22 C23 1.389(6)
C22 C29 1.400(6)
C13 C20 1.403(6)
C13 C14 1.408(6)
C19 C17 1.377(6)
C19 C20 1.386(6)
C19 H19 0.9500
C17 C16 1.391(6)
C17 C18 1.525(6)
C6 C5 1.399(6)
C6 C12 1.506(6)
C8 C9 1.506(6)
C25 C26 1.380(7)
C25 C23 1.395(6)
C25 H25 0.9500
C12 C11 1.515(6)
C12 H12A 0.9900
C12 H12B 0.9900
C3 C2 1.482(6)
C23 C24 1.511(6)
C9 C10 1.527(6)
C9 H9A 0.9900
C9 H9B 0.9900
C11 C10 1.531(7)
C11 H11A 0.9900
C11 H11B 0.9900
C21 C20 1.501(6)
C21 H21A 0.9800
C21 H21B 0.9800
C21 H21C 0.9800
C30 C29 1.508(6)
C30 H30A 0.9800
C30 H30B 0.9800
C30 H30C 0.9800
C14 C16 1.383(6)
C14 C15 1.516(6)
C29 C28 1.377(7)
C16 H16 0.9500
C15 H15A 0.9800
C15 H15B 0.9800
C15 H15C 0.9800
C2 C1 1.514(6)
C5 H5 0.9500
C10 H10A 0.9900
C10 H10B 0.9900
C24 H24A 0.9800
C24 H24B 0.9800
C24 H24C 0.9800
C28 C26 1.391(7)
C28 H28 0.9500
C1 H1A 0.9800
C1 H1B 0.9800
C1 H1C 0.9800
C26 C27 1.514(6)
C18 H18A 0.9800
C18 H18B 0.9800
C18 H18C 0.9800
C27 H27A 0.9800
C27 H27B 0.9800
C27 H27C 0.9800

loop_
_geom_torsion_atom_site_label_1
_geom_torsion_atom_site_label_2
_geom_torsion_atom_site_label_3
_geom_torsion_atom_site_label_4
_geom_torsion
N3 Co1 N2 C3 -177.9(3)
N1 Co1 N2 C3 12.7(3)
Cl2 Co1 N2 C3 98.1(3)
Cl1 Co1 N2 C3 -82.6(3)
N3 Co1 N2 C7 -11.7(3)
N1 Co1 N2 C7 178.9(3)
Cl2 Co1 N2 C7 -95.7(3)
Cl1 Co1 N2 C7 83.7(3)
N2 Co1 N1 C2 -9.0(3)
N3 Co1 N1 C2 -29.7(5)
Cl2 Co1 N1 C2 -147.1(3)
Cl1 Co1 N1 C2 90.9(3)
N2 Co1 N1 C22 172.2(4)
N3 Co1 N1 C22 151.5(3)
Cl2 Co1 N1 C22 34.2(3)
Cl1 Co1 N1 C22 -87.9(3)
N2 Co1 N3 C8 3.1(3)
N1 Co1 N3 C8 23.7(4)
Cl2 Co1 N3 C8 141.3(3)
Cl1 Co1 N3 C8 -96.8(3)
N2 Co1 N3 C13 -167.9(3)
N1 Co1 N3 C13 -147.3(3)
Cl2 Co1 N3 C13 -29.7(3)
Cl1 Co1 N3 C13 92.1(3)
C3 N2 C7 C6 2.9(6)
Co1 N2 C7 C6 -162.7(3)
C3 N2 C7 C8 -176.7(4)
Co1 N2 C7 C8 17.7(5)
C2 N1 C22 C23 95.4(5)
Co1 N1 C22 C23 -85.9(5)
C2 N1 C22 C29 -86.2(5)
Co1 N1 C22 C29 92.5(5)
C8 N3 C13 C20 -86.7(5)
Co1 N3 C13 C20 83.7(4)
C8 N3 C13 C14 98.8(5)
Co1 N3 C13 C14 -90.9(4)
C20 C19 C17 C16 -1.8(7)
C20 C19 C17 C18 178.1(4)
N2 C7 C6 C5 -4.0(6)
C8 C7 C6 C5 175.6(4)
N2 C7 C6 C12 169.3(4)
C8 C7 C6 C12 -11.1(7)
C13 N3 C8 C7 176.2(3)
Co1 N3 C8 C7 4.9(5)
C13 N3 C8 C9 0.2(6)
Co1 N3 C8 C9 -171.1(3)
N2 C7 C8 N3 -14.4(5)
C6 C7 C8 N3 166.0(4)
N2 C7 C8 C9 161.8(4)
C6 C7 C8 C9 -17.8(6)
C5 C6 C12 C11 137.6(4)
C7 C6 C12 C11 -35.5(7)
C7 N2 C3 C4 1.3(6)
Co1 N2 C3 C4 167.0(3)
C7 N2 C3 C2 179.8(4)
Co1 N2 C3 C2 -14.4(5)
C5 C4 C3 N2 -4.1(6)
C5 C4 C3 C2 177.5(4)
C29 C22 C23 C25 0.8(7)
N1 C22 C23 C25 179.2(4)
C29 C22 C23 C24 178.4(4)
N1 C22 C23 C24 -3.2(7)
C26 C25 C23 C22 0.2(7)
C26 C25 C23 C24 -177.4(4)
N3 C8 C9 C10 -108.2(5)
C7 C8 C9 C10 75.9(5)
C6 C12 C11 C10 82.8(5)
C17 C19 C20 C13 -1.0(7)
C17 C19 C20 C21 179.4(4)
C14 C13 C20 C19 3.1(6)
N3 C13 C20 C19 -171.3(4)
C14 C13 C20 C21 -177.2(4)
N3 C13 C20 C21 8.4(6)
C20 C13 C14 C16 -2.4(6)
N3 C13 C14 C16 172.1(4)
C20 C13 C14 C15 177.2(4)
N3 C13 C14 C15 -8.3(6)
C23 C22 C29 C28 -1.1(7)
N1 C22 C29 C28 -179.4(4)
C23 C22 C29 C30 -179.0(5)
N1 C22 C29 C30 2.6(7)
C13 C14 C16 C17 -0.6(6)
C15 C14 C16 C17 179.8(4)
C19 C17 C16 C14 2.6(7)
C18 C17 C16 C14 -177.3(4)
C22 N1 C2 C3 -176.5(4)
Co1 N1 C2 C3 4.6(5)
C22 N1 C2 C1 3.6(7)
Co1 N1 C2 C1 -175.3(4)
N2 C3 C2 N1 5.8(6)
C4 C3 C2 N1 -175.8(4)
N2 C3 C2 C1 -174.3(4)
C4 C3 C2 C1 4.1(6)
C3 C4 C5 C6 3.0(7)
C7 C6 C5 C4 1.0(6)
C12 C6 C5 C4 -172.6(4)
C8 C9 C10 C11 -49.9(5)
C12 C11 C10 C9 -35.8(6)
C22 C29 C28 C26 0.2(7)
C30 C29 C28 C26 178.2(5)
C23 C25 C26 C28 -1.0(7)
C23 C25 C26 C27 176.1(4)
C29 C28 C26 C25 0.8(7)
C29 C28 C26 C27 -176.3(5)

loop_
_platon_squeeze_void_nr
_platon_squeeze_void_average_x
_platon_squeeze_void_average_y
_platon_squeeze_void_average_z
_platon_squeeze_void_volume
_platon_squeeze_void_count_electrons
1 0.000 0.000 -0.004 551.5 123.1
2 0.500 0.500 0.000 551.5 123.1
3 0.291 0.351 0.094 25.2 1.7
4 0.791 0.851 0.094 25.2 1.7
5 0.208 0.851 0.406 25.2 1.4
6 0.708 0.351 0.406 25.2 1.4
7 0.291 0.649 0.594 25.2 1.7
8 0.791 0.149 0.594 25.2 1.7
9 0.208 0.149 0.906 25.2 1.3
10 0.708 0.649 0.906 25.2 1.3
